data_7048941
loop_
_publ_author_name
'Campillo, David'
'Bel\'io, \'Ursula'
'Mart\'in, Antonio'

_publ_section_title
;
 New Pt\\rightarrow M (M = Ag or Tl) complexes based on anionic
 cyclometalated Pt(ii) complexes.
;
_journal_issue 10
_journal_name_full 'Dalton transactions (Cambridge, England : 2003)'
_journal_page_first 3270
_journal_page_last 3283
_journal_paper_doi 10.1039/c9dt00121b
_journal_volume 48
_journal_year 2019
_chemical_formula_moiety 'C72 H52 Ag2 N4 P2 Pt2, C H2 Cl2'
_chemical_formula_sum 'C73 H54 Ag2 Cl2 N4 P2 Pt2'
_chemical_formula_weight 1725.96
_space_group_crystal_system monoclinic
_space_group_IT_number 14
_space_group_name_Hall '-P 2yn'
_space_group_name_H-M_alt 'P 1 21/n 1'
_symmetry_space_group_name_Hall '-P 2yn'
_symmetry_space_group_name_H-M 'P 1 21/n 1'
_atom_sites_solution_hydrogens geom
_audit_creation_method SHELXL-2013
_audit_update_record
;
2018-11-06 deposited with the CCDC.
2019-02-08 downloaded from the CCDC.
;
_cell_angle_alpha 90
_cell_angle_beta 110.664(3)
_cell_angle_gamma 90
_cell_formula_units_Z 4
_cell_length_a 17.7051(4)
_cell_length_b 16.6937(3)
_cell_length_c 22.3552(5)
_cell_measurement_reflns_used 10218
_cell_measurement_temperature 100(2)
_cell_measurement_theta_max 29.2120
_cell_measurement_theta_min 4.3830
_cell_volume 6182.3(3)
_computing_cell_refinement
;
CrysAlisPro, Agilent Technologies,
Version 1.171.36.24 (release 03-12-2012 CrysAlis171 .NET)
(compiled Dec  3 2012,18:21:49)
;
_computing_data_collection
;
CrysAlisPro, Agilent Technologies,
Version 1.171.36.24 (release 03-12-2012 CrysAlis171 .NET)
(compiled Dec  3 2012,18:21:49)
;
_computing_data_reduction
;
CrysAlisPro, Agilent Technologies,
Version 1.171.36.24 (release 03-12-2012 CrysAlis171 .NET)
(compiled Dec  3 2012,18:21:49)
;
_computing_structure_refinement 'SHELXL-2013 (Sheldrick, 2013)'
_diffrn_ambient_temperature 100(2)
_diffrn_detector_area_resol_mean 16.0655
_diffrn_measured_fraction_theta_full 0.995
_diffrn_measured_fraction_theta_max 0.879
_diffrn_measurement_details
;
#__ type_ start__ end____ width___ exp.time_
  1 omega   -8.00   56.00   1.0000   16.5900
omega____ theta____ kappa____ phi______ frames
    -       24.2116  -37.0000 -180.0000 64

#__ type_ start__ end____ width___ exp.time_
  2 omega  -28.00   82.00   1.0000   16.5900
omega____ theta____ kappa____ phi______ frames
    -       24.2116   19.0000   60.0000 110

#__ type_ start__ end____ width___ exp.time_
  3 omega  -26.00   32.00   1.0000   16.5900
omega____ theta____ kappa____ phi______ frames
    -       24.2116  -77.0000 -180.0000 58

;
_diffrn_measurement_device_type 'Xcalibur, Sapphire3'
_diffrn_measurement_method '\w scans'
_diffrn_orient_matrix_UB_11 0.0325660000
_diffrn_orient_matrix_UB_12 0.0232611000
_diffrn_orient_matrix_UB_13 0.0201900000
_diffrn_orient_matrix_UB_21 -0.0039377000
_diffrn_orient_matrix_UB_22 -0.0187317000
_diffrn_orient_matrix_UB_23 0.0272043000
_diffrn_orient_matrix_UB_31 0.0275301000
_diffrn_orient_matrix_UB_32 -0.0302162000
_diffrn_orient_matrix_UB_33 -0.0013832000
_diffrn_radiation_type MoK\a
_diffrn_radiation_wavelength 0.71073
_diffrn_reflns_av_R_equivalents 0.0435
_diffrn_reflns_av_unetI/netI 0.0820
_diffrn_reflns_Laue_measured_fraction_full 0.995
_diffrn_reflns_Laue_measured_fraction_max 0.879
_diffrn_reflns_limit_h_max 20
_diffrn_reflns_limit_h_min -24
_diffrn_reflns_limit_k_max 10
_diffrn_reflns_limit_k_min -23
_diffrn_reflns_limit_l_max 26
_diffrn_reflns_limit_l_min -29
_diffrn_reflns_number 27936
_diffrn_reflns_point_group_measured_fraction_full 0.995
_diffrn_reflns_point_group_measured_fraction_max 0.879
_diffrn_reflns_theta_full 25.000
_diffrn_reflns_theta_max 29.697
_diffrn_reflns_theta_min 4.242
_exptl_absorpt_coefficient_mu 5.321
_exptl_absorpt_correction_T_max 1.00000
_exptl_absorpt_correction_T_min 0.83444
_exptl_absorpt_correction_type multi-scan
_exptl_absorpt_process_details
;
CrysAlisPro, Agilent Technologies,
Version 1.171.36.24 (release 03-12-2012 CrysAlis171 .NET)
(compiled Dec  3 2012,18:21:49)
Empirical absorption correction using spherical harmonics,
 implemented in SCALE3 ABSPACK scaling algorithm.
;
_exptl_crystal_colour 'translucent light red'
_exptl_crystal_density_diffrn 1.854
_exptl_crystal_description block
_exptl_crystal_F_000 3336
_exptl_crystal_size_max 0.2400
_exptl_crystal_size_mid 0.1600
_exptl_crystal_size_min 0.1200
_refine_diff_density_max 2.474
_refine_diff_density_min -1.702
_refine_diff_density_rms 0.200
_refine_ls_extinction_method none
_refine_ls_goodness_of_fit_ref 1.042
_refine_ls_hydrogen_treatment constr
_refine_ls_matrix_type full
_refine_ls_number_parameters 766
_refine_ls_number_reflns 15404
_refine_ls_number_restraints 0
_refine_ls_restrained_S_all 1.042
_refine_ls_R_factor_all 0.0706
_refine_ls_R_factor_gt 0.0478
_refine_ls_shift/su_max 0.001
_refine_ls_shift/su_mean 0.000
_refine_ls_structure_factor_coef Fsqd
_refine_ls_weighting_details 'w=1/[\s^2^(Fo^2^)+(0.0264P)^2^] where P=(Fo^2^+2Fc^2^)/3'
_refine_ls_weighting_scheme calc
_refine_ls_wR_factor_gt 0.0850
_refine_ls_wR_factor_ref 0.0949
_reflns_Friedel_coverage 0.000
_reflns_number_gt 11806
_reflns_number_total 15404
_reflns_threshold_expression 'I > 2\s(I)'
_cod_data_source_file c9dt00121b2.cif
_cod_data_source_block 6'_amt870
_cod_depositor_comments 'Adding full bibliography for 7048938--7048945.cif.'
_cod_database_code 7048941
_shelx_space_group_comment
;
The symmetry employed for this shelxl refinement is uniquely defined
by the following loop, which should always be used as a source of
symmetry information in preference to the above space-group names.
They are only intended as comments.
;
_shelxl_version_number 2013-4

loop_
_space_group_symop_operation_xyz
'x, y, z'
'-x+1/2, y+1/2, -z+1/2'
'-x, -y, -z'
'x-1/2, -y-1/2, z-1/2'

loop_
_atom_site_label
_atom_site_type_symbol
_atom_site_fract_x
_atom_site_fract_y
_atom_site_fract_z
_atom_site_U_iso_or_equiv
_atom_site_adp_type
_atom_site_occupancy
_atom_site_site_symmetry_order
_atom_site_calc_flag
_atom_site_refinement_flags_posn
_atom_site_refinement_flags_adp
Pt1 Pt 0.57156(2) 0.60189(2) 0.22793(2) 0.01493(6) Uani 1 1 d . .
Pt2 Pt 0.42267(2) 0.24143(2) 0.21770(2) 0.01568(6) Uani 1 1 d . .
Ag1 Ag 0.63513(3) 0.45101(3) 0.20122(2) 0.01726(10) Uani 1 1 d . .
Ag2 Ag 0.34891(3) 0.39644(3) 0.20340(2) 0.01862(10) Uani 1 1 d . .
P1 P 0.70568(10) 0.45692(9) 0.12754(7) 0.0173(3) Uani 1 1 d . .
P2 P 0.21205(10) 0.38498(9) 0.13422(7) 0.0177(3) Uani 1 1 d . .
N1 N 0.6589(3) 0.6709(3) 0.2175(2) 0.0176(11) Uani 1 1 d . .
N2 N 0.4319(3) 0.4970(3) 0.2363(2) 0.0195(11) Uani 1 1 d . .
N3 N 0.3295(3) 0.1692(3) 0.2115(2) 0.0190(11) Uani 1 1 d . .
N4 N 0.5615(3) 0.3559(3) 0.2193(2) 0.0196(12) Uani 1 1 d . .
C1 C 0.7370(4) 0.6534(4) 0.2513(3) 0.0173(13) Uani 1 1 d . .
C2 C 0.7973(4) 0.6982(4) 0.2408(3) 0.0295(16) Uani 1 1 d . .
H2 H 0.8526 0.6858 0.2626 0.035 Uiso 1 1 calc R U
C3 C 0.7747(4) 0.7614(4) 0.1978(3) 0.0295(16) Uani 1 1 d . .
H3 H 0.8154 0.7931 0.1907 0.035 Uiso 1 1 calc R U
C4 C 0.6947(4) 0.7793(4) 0.1652(3) 0.0283(16) Uani 1 1 d . .
H4 H 0.6804 0.8227 0.1358 0.034 Uiso 1 1 calc R U
C5 C 0.6351(4) 0.7333(4) 0.1756(3) 0.0204(14) Uani 1 1 d . .
C6 C 0.7446(4) 0.5854(4) 0.2945(3) 0.0184(13) Uani 1 1 d . .
C7 C 0.6723(4) 0.5463(3) 0.2939(3) 0.0143(12) Uani 1 1 d . .
C8 C 0.6813(4) 0.4865(4) 0.3393(3) 0.0178(13) Uani 1 1 d . .
H8 H 0.6344 0.4597 0.3402 0.021 Uiso 1 1 calc R U
C9 C 0.7557(4) 0.4645(4) 0.3830(3) 0.0222(14) Uani 1 1 d . .
H9 H 0.7589 0.4241 0.4137 0.027 Uiso 1 1 calc R U
C10 C 0.8258(4) 0.5015(4) 0.3822(3) 0.0225(14) Uani 1 1 d . .
H10 H 0.8769 0.4862 0.4120 0.027 Uiso 1 1 calc R U
C11 C 0.8204(4) 0.5611(4) 0.3376(3) 0.0210(14) Uani 1 1 d . .
H11 H 0.8682 0.5855 0.3360 0.025 Uiso 1 1 calc R U
C12 C 0.5475(4) 0.7416(4) 0.1457(3) 0.0194(13) Uani 1 1 d . .
C13 C 0.5000(4) 0.6810(3) 0.1614(3) 0.0142(12) Uani 1 1 d . .
C14 C 0.4162(4) 0.6860(4) 0.1312(3) 0.0214(14) Uani 1 1 d . .
H14 H 0.3829 0.6459 0.1393 0.026 Uiso 1 1 calc R U
C15 C 0.3802(4) 0.7490(4) 0.0891(3) 0.0238(15) Uani 1 1 d . .
H15 H 0.3231 0.7508 0.0689 0.029 Uiso 1 1 calc R U
C16 C 0.4278(4) 0.8089(4) 0.0770(3) 0.0258(15) Uani 1 1 d . .
H16 H 0.4033 0.8526 0.0499 0.031 Uiso 1 1 calc R U
C17 C 0.5115(4) 0.8042(4) 0.1048(3) 0.0236(15) Uani 1 1 d . .
H17 H 0.5442 0.8441 0.0957 0.028 Uiso 1 1 calc R U
C18 C 0.4849(4) 0.5364(4) 0.2343(3) 0.0188(13) Uani 1 1 d . .
C19 C 0.7285(4) 0.3568(4) 0.1060(3) 0.0183(13) Uani 1 1 d . .
C20 C 0.6674(4) 0.2980(4) 0.0926(3) 0.0221(14) Uani 1 1 d . .
H20 H 0.6158 0.3121 0.0934 0.027 Uiso 1 1 calc R U
C21 C 0.6814(4) 0.2215(4) 0.0785(3) 0.0238(15) Uani 1 1 d . .
H21 H 0.6395 0.1828 0.0693 0.029 Uiso 1 1 calc R U
C22 C 0.7566(4) 0.1997(4) 0.0773(3) 0.0261(16) Uani 1 1 d . .
H22 H 0.7660 0.1462 0.0672 0.031 Uiso 1 1 calc R U
C23 C 0.8172(5) 0.2552(4) 0.0908(3) 0.0346(18) Uani 1 1 d . .
H23 H 0.8688 0.2403 0.0904 0.042 Uiso 1 1 calc R U
C24 C 0.8027(4) 0.3340(4) 0.1050(3) 0.0257(15) Uani 1 1 d . .
H24 H 0.8448 0.3724 0.1142 0.031 Uiso 1 1 calc R U
C25 C 0.6469(4) 0.5071(4) 0.0535(3) 0.0210(14) Uani 1 1 d . .
C26 C 0.6315(4) 0.5881(4) 0.0572(3) 0.0304(17) Uani 1 1 d . .
H26 H 0.6523 0.6147 0.0972 0.037 Uiso 1 1 calc R U
C27 C 0.5865(5) 0.6305(4) 0.0037(3) 0.0326(18) Uani 1 1 d . .
H27 H 0.5774 0.6861 0.0071 0.039 Uiso 1 1 calc R U
C28 C 0.5546(4) 0.5930(4) -0.0548(3) 0.0251(15) Uani 1 1 d . .
H28 H 0.5240 0.6226 -0.0916 0.030 Uiso 1 1 calc R U
C29 C 0.5676(4) 0.5109(4) -0.0595(3) 0.0296(16) Uani 1 1 d . .
H29 H 0.5454 0.4840 -0.0993 0.035 Uiso 1 1 calc R U
C30 C 0.6137(4) 0.4694(4) -0.0049(3) 0.0229(14) Uani 1 1 d . .
H30 H 0.6226 0.4137 -0.0079 0.027 Uiso 1 1 calc R U
C31 C 0.8039(4) 0.5063(4) 0.1538(3) 0.0180(13) Uani 1 1 d . .
C32 C 0.8295(4) 0.5559(4) 0.1149(3) 0.0295(16) Uani 1 1 d . .
H32 H 0.7947 0.5675 0.0725 0.035 Uiso 1 1 calc R U
C33 C 0.9069(5) 0.5883(4) 0.1388(4) 0.0373(19) Uani 1 1 d . .
H33 H 0.9246 0.6227 0.1125 0.045 Uiso 1 1 calc R U
C34 C 0.9580(4) 0.5715(4) 0.1996(4) 0.0341(18) Uani 1 1 d . .
H34 H 1.0110 0.5932 0.2147 0.041 Uiso 1 1 calc R U
C35 C 0.9328(4) 0.5232(4) 0.2390(3) 0.0305(17) Uani 1 1 d . .
H35 H 0.9681 0.5121 0.2813 0.037 Uiso 1 1 calc R U
C36 C 0.8555(4) 0.4908(4) 0.2164(3) 0.0231(14) Uani 1 1 d . .
H36 H 0.8377 0.4581 0.2435 0.028 Uiso 1 1 calc R U
C37 C 0.2874(4) 0.1818(4) 0.2508(3) 0.0212(14) Uani 1 1 d . .
C38 C 0.2223(4) 0.1331(4) 0.2463(3) 0.0250(15) Uani 1 1 d . .
H38 H 0.1935 0.1396 0.2747 0.030 Uiso 1 1 calc R U
C39 C 0.2004(4) 0.0744(4) 0.1992(3) 0.0289(16) Uani 1 1 d . .
H39 H 0.1549 0.0415 0.1947 0.035 Uiso 1 1 calc R U
C40 C 0.2429(4) 0.0630(4) 0.1593(3) 0.0246(15) Uani 1 1 d . .
H40 H 0.2265 0.0228 0.1272 0.030 Uiso 1 1 calc R U
C41 C 0.3104(4) 0.1104(4) 0.1657(3) 0.0202(14) Uani 1 1 d . .
C42 C 0.3210(4) 0.2482(4) 0.2966(3) 0.0198(14) Uani 1 1 d . .
C43 C 0.3906(4) 0.2876(4) 0.2913(3) 0.0199(14) Uani 1 1 d . .
C44 C 0.4265(4) 0.3472(4) 0.3372(3) 0.0224(14) Uani 1 1 d . .
H44 H 0.4737 0.3734 0.3364 0.027 Uiso 1 1 calc R U
C45 C 0.3945(5) 0.3689(4) 0.3839(3) 0.0281(16) Uani 1 1 d . .
H45 H 0.4205 0.4089 0.4144 0.034 Uiso 1 1 calc R U
C46 C 0.3242(5) 0.3316(4) 0.3859(3) 0.0293(17) Uani 1 1 d . .
H46 H 0.3013 0.3476 0.4166 0.035 Uiso 1 1 calc R U
C47 C 0.2885(4) 0.2706(4) 0.3420(3) 0.0272(16) Uani 1 1 d . .
H47 H 0.2415 0.2444 0.3434 0.033 Uiso 1 1 calc R U
C48 C 0.3653(4) 0.1078(4) 0.1299(3) 0.0190(13) Uani 1 1 d . .
C49 C 0.4263(4) 0.1690(4) 0.1445(3) 0.0168(13) Uani 1 1 d . .
C50 C 0.4755(4) 0.1675(4) 0.1089(3) 0.0206(14) Uani 1 1 d . .
H50 H 0.5157 0.2078 0.1163 0.025 Uiso 1 1 calc R U
C51 C 0.4693(4) 0.1093(4) 0.0620(3) 0.0270(15) Uani 1 1 d . .
H51 H 0.5043 0.1112 0.0381 0.032 Uiso 1 1 calc R U
C52 C 0.4123(4) 0.0493(4) 0.0508(3) 0.0282(16) Uani 1 1 d . .
H52 H 0.4094 0.0085 0.0204 0.034 Uiso 1 1 calc R U
C53 C 0.3588(4) 0.0488(4) 0.0842(3) 0.0263(15) Uani 1 1 d . .
H53 H 0.3184 0.0086 0.0759 0.032 Uiso 1 1 calc R U
C54 C 0.5102(4) 0.3117(4) 0.2196(3) 0.0184(13) Uani 1 1 d . .
C55 C 0.1469(4) 0.3605(3) 0.1793(3) 0.0173(13) Uani 1 1 d . .
C56 C 0.1030(4) 0.2896(4) 0.1724(3) 0.0238(15) Uani 1 1 d . .
H56 H 0.1045 0.2504 0.1420 0.029 Uiso 1 1 calc R U
C57 C 0.0568(4) 0.2774(4) 0.2108(3) 0.0276(16) Uani 1 1 d . .
H57 H 0.0261 0.2297 0.2062 0.033 Uiso 1 1 calc R U
C58 C 0.0552(4) 0.3337(4) 0.2553(3) 0.0300(17) Uani 1 1 d . .
H58 H 0.0228 0.3251 0.2807 0.036 Uiso 1 1 calc R U
C59 C 0.1002(4) 0.4021(4) 0.2630(3) 0.0275(16) Uani 1 1 d . .
H59 H 0.0993 0.4405 0.2942 0.033 Uiso 1 1 calc R U
C60 C 0.1464(4) 0.4157(4) 0.2261(3) 0.0271(16) Uani 1 1 d . .
H60 H 0.1783 0.4629 0.2325 0.033 Uiso 1 1 calc R U
C61 C 0.1886(4) 0.3146(3) 0.0680(3) 0.0200(14) Uani 1 1 d . .
C62 C 0.1092(4) 0.2975(4) 0.0283(3) 0.0237(15) Uani 1 1 d . .
H62 H 0.0655 0.3210 0.0373 0.028 Uiso 1 1 calc R U
C63 C 0.0935(5) 0.2471(4) -0.0235(3) 0.0283(16) Uani 1 1 d . .
H63 H 0.0393 0.2353 -0.0494 0.034 Uiso 1 1 calc R U
C64 C 0.1564(5) 0.2137(4) -0.0378(3) 0.0299(17) Uani 1 1 d . .
H64 H 0.1456 0.1798 -0.0740 0.036 Uiso 1 1 calc R U
C65 C 0.2362(5) 0.2301(4) 0.0013(3) 0.0332(17) Uani 1 1 d . .
H65 H 0.2797 0.2074 -0.0083 0.040 Uiso 1 1 calc R U
C66 C 0.2513(4) 0.2797(4) 0.0542(3) 0.0254(15) Uani 1 1 d . .
H66 H 0.3054 0.2897 0.0813 0.031 Uiso 1 1 calc R U
C67 C 0.1725(4) 0.4802(4) 0.0951(3) 0.0184(13) Uani 1 1 d . .
C68 C 0.0949(4) 0.5067(4) 0.0858(3) 0.0318(17) Uani 1 1 d . .
H68 H 0.0598 0.4750 0.0998 0.038 Uiso 1 1 calc R U
C69 C 0.0690(5) 0.5787(5) 0.0563(4) 0.041(2) Uani 1 1 d . .
H69 H 0.0163 0.5971 0.0510 0.050 Uiso 1 1 calc R U
C70 C 0.1182(5) 0.6250(4) 0.0344(3) 0.0365(19) Uani 1 1 d . .
H70 H 0.0991 0.6742 0.0131 0.044 Uiso 1 1 calc R U
C71 C 0.1953(5) 0.5993(4) 0.0437(3) 0.0344(18) Uani 1 1 d . .
H71 H 0.2300 0.6308 0.0290 0.041 Uiso 1 1 calc R U
C72 C 0.2218(4) 0.5277(4) 0.0743(3) 0.0286(16) Uani 1 1 d . .
H72 H 0.2754 0.5106 0.0812 0.034 Uiso 1 1 calc R U
Cl1 Cl 0.88804(16) -0.00143(13) 0.02947(10) 0.0581(7) Uani 1 1 d . .
Cl2 Cl 1.00173(12) 0.13088(12) 0.06477(9) 0.0403(5) Uani 1 1 d . .
C73 C 0.9500(5) 0.0575(4) 0.0924(3) 0.0299(17) Uani 1 1 d . .
H73A H 0.9897 0.0228 0.1241 0.036 Uiso 1 1 calc R U
H73B H 0.9167 0.0841 0.1140 0.036 Uiso 1 1 calc R U

loop_
_atom_site_aniso_label
_atom_site_aniso_U_11
_atom_site_aniso_U_22
_atom_site_aniso_U_33
_atom_site_aniso_U_23
_atom_site_aniso_U_13
_atom_site_aniso_U_12
Pt1 0.01474(12) 0.01456(12) 0.01736(11) -0.00072(9) 0.00797(9) -0.00127(10)
Pt2 0.01323(12) 0.01629(12) 0.01863(12) 0.00198(9) 0.00701(9) -0.00007(10)
Ag1 0.0171(2) 0.0175(2) 0.0198(2) -0.00170(18) 0.00975(19) -0.0018(2)
Ag2 0.0138(2) 0.0179(2) 0.0231(2) 0.00086(19) 0.00523(18) -0.0002(2)
P1 0.0175(9) 0.0183(8) 0.0177(8) -0.0009(6) 0.0085(6) -0.0015(7)
P2 0.0147(8) 0.0185(8) 0.0199(8) 0.0012(6) 0.0061(6) -0.0005(7)
N1 0.024(3) 0.012(2) 0.019(3) -0.004(2) 0.011(2) -0.004(2)
N2 0.021(3) 0.014(3) 0.024(3) 0.003(2) 0.009(2) -0.001(2)
N3 0.015(3) 0.021(3) 0.022(3) 0.006(2) 0.007(2) 0.002(2)
N4 0.019(3) 0.019(3) 0.021(3) -0.001(2) 0.008(2) 0.004(2)
C1 0.011(3) 0.020(3) 0.018(3) -0.002(2) 0.003(2) -0.005(3)
C2 0.030(4) 0.029(4) 0.031(4) 0.001(3) 0.013(3) -0.008(3)
C3 0.021(4) 0.036(4) 0.037(4) 0.000(3) 0.019(3) -0.008(3)
C4 0.029(4) 0.021(3) 0.034(4) 0.006(3) 0.009(3) -0.010(3)
C5 0.021(4) 0.021(3) 0.019(3) 0.004(3) 0.008(3) -0.003(3)
C6 0.021(3) 0.022(3) 0.013(3) -0.006(2) 0.007(2) -0.001(3)
C7 0.016(3) 0.015(3) 0.014(3) -0.005(2) 0.008(2) 0.000(3)
C8 0.015(3) 0.021(3) 0.020(3) -0.006(3) 0.009(2) -0.003(3)
C9 0.028(4) 0.022(3) 0.019(3) 0.001(3) 0.012(3) 0.004(3)
C10 0.020(4) 0.024(3) 0.021(3) -0.005(3) 0.004(3) 0.004(3)
C11 0.018(3) 0.027(3) 0.019(3) -0.009(3) 0.007(3) 0.001(3)
C12 0.024(4) 0.017(3) 0.018(3) -0.005(2) 0.008(3) -0.003(3)
C13 0.019(3) 0.009(3) 0.016(3) -0.002(2) 0.007(2) 0.005(2)
C14 0.027(4) 0.019(3) 0.019(3) 0.002(3) 0.009(3) 0.000(3)
C15 0.025(4) 0.026(3) 0.022(3) 0.000(3) 0.010(3) 0.009(3)
C16 0.028(4) 0.017(3) 0.032(4) 0.006(3) 0.010(3) 0.006(3)
C17 0.032(4) 0.017(3) 0.026(3) 0.003(3) 0.015(3) 0.002(3)
C18 0.017(3) 0.015(3) 0.024(3) -0.003(3) 0.006(3) 0.008(3)
C19 0.017(3) 0.023(3) 0.015(3) 0.001(3) 0.006(2) -0.003(3)
C20 0.023(4) 0.024(3) 0.024(3) 0.004(3) 0.013(3) -0.003(3)
C21 0.030(4) 0.015(3) 0.025(3) 0.002(3) 0.008(3) -0.004(3)
C22 0.036(4) 0.016(3) 0.022(3) 0.005(3) 0.006(3) 0.004(3)
C23 0.031(4) 0.034(4) 0.043(4) -0.004(3) 0.018(3) 0.004(4)
C24 0.023(4) 0.022(3) 0.035(4) 0.000(3) 0.014(3) 0.001(3)
C25 0.022(4) 0.024(3) 0.021(3) 0.001(3) 0.012(3) -0.001(3)
C26 0.038(5) 0.030(4) 0.016(3) -0.003(3) 0.000(3) 0.006(3)
C27 0.041(5) 0.023(4) 0.029(4) 0.003(3) 0.005(3) 0.008(3)
C28 0.022(4) 0.028(4) 0.024(3) 0.006(3) 0.007(3) 0.003(3)
C29 0.026(4) 0.038(4) 0.024(3) -0.004(3) 0.009(3) 0.003(3)
C30 0.027(4) 0.024(3) 0.019(3) -0.003(3) 0.009(3) 0.000(3)
C31 0.012(3) 0.020(3) 0.023(3) -0.005(3) 0.007(2) 0.000(3)
C32 0.026(4) 0.028(4) 0.035(4) -0.002(3) 0.010(3) 0.002(3)
C33 0.032(5) 0.033(4) 0.055(5) -0.002(4) 0.026(4) -0.007(4)
C34 0.020(4) 0.035(4) 0.050(5) -0.018(4) 0.015(3) -0.015(3)
C35 0.021(4) 0.033(4) 0.036(4) -0.014(3) 0.008(3) -0.001(3)
C36 0.024(4) 0.028(4) 0.022(3) 0.000(3) 0.014(3) 0.001(3)
C37 0.017(3) 0.026(3) 0.022(3) 0.010(3) 0.010(3) 0.003(3)
C38 0.016(3) 0.030(4) 0.033(4) 0.011(3) 0.013(3) 0.005(3)
C39 0.015(3) 0.039(4) 0.032(4) 0.010(3) 0.008(3) -0.009(3)
C40 0.014(3) 0.026(4) 0.029(4) 0.001(3) 0.001(3) -0.007(3)
C41 0.013(3) 0.020(3) 0.025(3) 0.000(3) 0.003(3) -0.004(3)
C42 0.021(3) 0.021(3) 0.021(3) 0.010(3) 0.011(3) 0.006(3)
C43 0.020(3) 0.023(3) 0.016(3) 0.008(3) 0.006(3) 0.005(3)
C44 0.024(4) 0.024(3) 0.019(3) 0.007(3) 0.009(3) 0.004(3)
C45 0.039(5) 0.024(3) 0.020(3) 0.001(3) 0.009(3) 0.007(3)
C46 0.042(5) 0.030(4) 0.022(3) 0.005(3) 0.018(3) 0.010(4)
C47 0.028(4) 0.022(3) 0.039(4) 0.008(3) 0.022(3) 0.007(3)
C48 0.018(3) 0.017(3) 0.020(3) 0.000(3) 0.004(3) 0.004(3)
C49 0.012(3) 0.021(3) 0.016(3) 0.000(2) 0.004(2) 0.001(3)
C50 0.021(4) 0.019(3) 0.023(3) 0.001(3) 0.009(3) 0.000(3)
C51 0.025(4) 0.037(4) 0.019(3) 0.001(3) 0.008(3) 0.003(3)
C52 0.035(4) 0.031(4) 0.017(3) -0.008(3) 0.007(3) -0.003(3)
C53 0.024(4) 0.026(4) 0.026(3) -0.003(3) 0.005(3) -0.001(3)
C54 0.021(3) 0.018(3) 0.016(3) -0.004(2) 0.005(3) 0.004(3)
C55 0.014(3) 0.017(3) 0.018(3) 0.004(2) 0.001(2) 0.002(3)
C56 0.024(4) 0.021(3) 0.024(3) 0.001(3) 0.007(3) 0.001(3)
C57 0.029(4) 0.027(4) 0.027(4) 0.002(3) 0.010(3) -0.004(3)
C58 0.035(4) 0.029(4) 0.030(4) 0.011(3) 0.017(3) 0.000(3)
C59 0.031(4) 0.025(4) 0.032(4) 0.002(3) 0.019(3) 0.002(3)
C60 0.026(4) 0.033(4) 0.026(3) 0.004(3) 0.014(3) -0.004(3)
C61 0.029(4) 0.012(3) 0.021(3) 0.004(2) 0.011(3) 0.001(3)
C62 0.018(4) 0.023(3) 0.029(4) 0.005(3) 0.007(3) 0.001(3)
C63 0.032(4) 0.028(4) 0.024(3) -0.004(3) 0.008(3) -0.014(3)
C64 0.040(5) 0.021(3) 0.028(4) -0.005(3) 0.012(3) -0.001(3)
C65 0.035(5) 0.032(4) 0.034(4) -0.003(3) 0.014(3) 0.004(4)
C66 0.019(4) 0.026(4) 0.028(4) -0.003(3) 0.005(3) 0.003(3)
C67 0.018(3) 0.020(3) 0.016(3) 0.003(2) 0.005(2) 0.003(3)
C68 0.025(4) 0.031(4) 0.044(4) 0.011(3) 0.018(3) 0.003(3)
C69 0.033(5) 0.044(5) 0.047(5) 0.022(4) 0.014(4) 0.023(4)
C70 0.050(5) 0.017(3) 0.039(4) 0.014(3) 0.010(4) 0.006(3)
C71 0.036(5) 0.030(4) 0.034(4) 0.015(3) 0.009(3) -0.005(4)
C72 0.021(4) 0.031(4) 0.035(4) 0.005(3) 0.011(3) -0.002(3)
Cl1 0.0875(19) 0.0547(13) 0.0424(12) -0.0176(10) 0.0358(12) -0.0445(13)
Cl2 0.0438(12) 0.0433(11) 0.0379(10) -0.0045(9) 0.0196(9) -0.0201(10)
C73 0.039(5) 0.028(4) 0.026(4) 0.001(3) 0.015(3) -0.005(3)

loop_
_atom_type_symbol
_atom_type_description
_atom_type_scat_dispersion_real
_atom_type_scat_dispersion_imag
_atom_type_scat_source
C C 0.0033 0.0016 'International Tables Vol C Tables 4.2.6.8 and 6.1.1.4'
H H 0.0000 0.0000 'International Tables Vol C Tables 4.2.6.8 and 6.1.1.4'
N N 0.0061 0.0033 'International Tables Vol C Tables 4.2.6.8 and 6.1.1.4'
P P 0.1023 0.0942 'International Tables Vol C Tables 4.2.6.8 and 6.1.1.4'
Cl Cl 0.1484 0.1585 'International Tables Vol C Tables 4.2.6.8 and 6.1.1.4'
Ag Ag -0.8971 1.1015 'International Tables Vol C Tables 4.2.6.8 and 6.1.1.4'
Pt Pt -1.7033 8.3905 'International Tables Vol C Tables 4.2.6.8 and 6.1.1.4'

loop_
_geom_angle_atom_site_label_1
_geom_angle_atom_site_label_2
_geom_angle_atom_site_label_3
_geom_angle
C18 Pt1 N1 177.6(2)
C18 Pt1 C13 96.5(2)
N1 Pt1 C13 81.4(2)
C18 Pt1 C7 101.5(2)
N1 Pt1 C7 80.6(2)
C13 Pt1 C7 161.9(2)
C18 Pt1 Ag1 84.26(17)
N1 Pt1 Ag1 95.95(14)
C13 Pt1 Ag1 126.35(15)
C7 Pt1 Ag1 57.56(15)
C54 Pt2 N3 177.4(2)
C54 Pt2 C49 97.2(2)
N3 Pt2 C49 81.2(2)
C54 Pt2 C43 101.5(2)
N3 Pt2 C43 80.2(2)
C49 Pt2 C43 161.3(2)
C54 Pt2 Ag2 77.54(18)
N3 Pt2 Ag2 101.75(14)
C49 Pt2 Ag2 125.74(16)
C43 Pt2 Ag2 60.69(16)
N4 Ag1 P1 130.43(14)
N4 Ag1 C7 107.93(19)
P1 Ag1 C7 119.59(14)
N4 Ag1 Pt1 107.01(13)
P1 Ag1 Pt1 116.08(4)
C7 Ag1 Pt1 44.63(13)
N2 Ag2 P2 133.77(14)
N2 Ag2 C43 107.92(19)
P2 Ag2 C43 112.93(15)
N2 Ag2 Pt2 115.56(14)
P2 Ag2 Pt2 108.64(4)
C43 Ag2 Pt2 44.26(14)
C25 P1 C19 106.9(3)
C25 P1 C31 105.0(3)
C19 P1 C31 102.9(3)
C25 P1 Ag1 112.0(2)
C19 P1 Ag1 111.3(2)
C31 P1 Ag1 117.8(2)
C61 P2 C55 107.3(3)
C61 P2 C67 103.4(3)
C55 P2 C67 104.4(3)
C61 P2 Ag2 118.0(2)
C55 P2 Ag2 110.86(19)
C67 P2 Ag2 111.8(2)
C1 N1 C5 123.7(5)
C1 N1 Pt1 119.3(4)
C5 N1 Pt1 117.0(4)
C18 N2 Ag2 151.9(5)
C37 N3 C41 123.2(6)
C37 N3 Pt2 119.3(4)
C41 N3 Pt2 117.5(4)
C54 N4 Ag1 167.0(5)
N1 C1 C2 119.0(6)
N1 C1 C6 111.9(5)
C2 C1 C6 129.0(6)
C3 C2 C1 118.4(7)
C4 C3 C2 121.5(6)
C3 C4 C5 119.4(6)
N1 C5 C4 117.9(6)
N1 C5 C12 114.1(5)
C4 C5 C12 128.0(6)
C11 C6 C7 120.5(6)
C11 C6 C1 121.2(6)
C7 C6 C1 118.2(5)
C8 C7 C6 116.6(5)
C8 C7 Pt1 133.1(5)
C6 C7 Pt1 110.0(4)
C8 C7 Ag1 94.4(4)
C6 C7 Ag1 105.6(4)
Pt1 C7 Ag1 77.81(17)
C9 C8 C7 122.7(6)
C8 C9 C10 120.2(6)
C11 C10 C9 119.5(6)
C10 C11 C6 120.3(6)
C17 C12 C13 121.3(6)
C17 C12 C5 122.7(6)
C13 C12 C5 116.0(5)
C14 C13 C12 116.9(5)
C14 C13 Pt1 131.7(5)
C12 C13 Pt1 111.4(4)
C13 C14 C15 121.4(6)
C16 C15 C14 120.3(6)
C15 C16 C17 119.6(6)
C12 C17 C16 120.4(6)
N2 C18 Pt1 178.1(6)
C24 C19 C20 118.0(6)
C24 C19 P1 124.1(5)
C20 C19 P1 117.9(5)
C21 C20 C19 120.9(6)
C20 C21 C22 120.3(6)
C23 C22 C21 120.0(6)
C22 C23 C24 119.6(7)
C19 C24 C23 121.2(6)
C30 C25 C26 118.2(6)
C30 C25 P1 124.5(5)
C26 C25 P1 117.2(5)
C27 C26 C25 121.1(6)
C26 C27 C28 120.5(6)
C27 C28 C29 119.5(6)
C30 C29 C28 118.9(6)
C25 C30 C29 121.7(6)
C32 C31 C36 119.7(6)
C32 C31 P1 123.6(5)
C36 C31 P1 116.8(5)
C31 C32 C33 119.1(6)
C34 C33 C32 121.1(7)
C33 C34 C35 120.3(7)
C34 C35 C36 119.6(7)
C35 C36 C31 120.2(6)
N3 C37 C38 119.8(6)
N3 C37 C42 112.7(6)
C38 C37 C42 127.5(6)
C37 C38 C39 118.1(6)
C40 C39 C38 121.4(6)
C39 C40 C41 120.0(6)
N3 C41 C40 117.3(6)
N3 C41 C48 113.2(5)
C40 C41 C48 129.5(6)
C47 C42 C43 121.8(6)
C47 C42 C37 122.7(6)
C43 C42 C37 115.5(6)
C44 C43 C42 116.2(6)
C44 C43 Pt2 131.4(5)
C42 C43 Pt2 112.3(4)
C44 C43 Ag2 89.5(4)
C42 C43 Ag2 111.2(4)
Pt2 C43 Ag2 75.05(18)
C45 C44 C43 121.9(6)
C44 C45 C46 120.3(6)
C47 C46 C45 119.0(6)
C42 C47 C46 120.6(7)
C53 C48 C49 122.0(6)
C53 C48 C41 121.5(6)
C49 C48 C41 116.4(5)
C50 C49 C48 115.8(5)
C50 C49 Pt2 132.7(5)
C48 C49 Pt2 111.5(4)
C49 C50 C51 123.2(6)
C52 C51 C50 119.7(6)
C51 C52 C53 119.9(6)
C48 C53 C52 119.3(6)
N4 C54 Pt2 177.8(6)
C56 C55 C60 119.5(6)
C56 C55 P2 124.4(5)
C60 C55 P2 116.0(5)
C55 C56 C57 118.7(6)
C58 C57 C56 120.8(7)
C59 C58 C57 120.1(7)
C60 C59 C58 120.4(7)
C59 C60 C55 120.3(6)
C66 C61 C62 118.7(6)
C66 C61 P2 118.8(5)
C62 C61 P2 122.4(5)
C63 C62 C61 121.0(7)
C64 C63 C62 120.1(7)
C63 C64 C65 119.7(6)
C66 C65 C64 119.8(7)
C61 C66 C65 120.7(6)
C72 C67 C68 118.6(6)
C72 C67 P2 118.7(5)
C68 C67 P2 122.6(5)
C69 C68 C67 119.8(7)
C68 C69 C70 121.2(7)
C71 C70 C69 119.3(6)
C72 C71 C70 119.5(7)
C67 C72 C71 121.5(7)
Cl1 C73 Cl2 111.4(4)

loop_
_geom_bond_atom_site_label_1
_geom_bond_atom_site_label_2
_geom_bond_distance
Pt1 C18 1.930(7)
Pt1 N1 2.006(5)
Pt1 C13 2.058(5)
Pt1 C7 2.088(6)
Pt1 Ag1 2.9055(5)
Pt2 C54 1.932(7)
Pt2 N3 2.007(5)
Pt2 C49 2.055(6)
Pt2 C43 2.070(6)
Pt2 Ag2 2.8652(5)
Ag1 N4 2.181(5)
Ag1 P1 2.3947(17)
Ag1 C7 2.509(5)
Ag2 N2 2.181(5)
Ag2 P2 2.3780(17)
Ag2 C43 2.586(6)
P1 C25 1.819(6)
P1 C19 1.824(6)
P1 C31 1.825(6)
P2 C61 1.820(6)
P2 C55 1.826(7)
P2 C67 1.831(6)
N1 C1 1.353(7)
N1 C5 1.364(7)
N2 C18 1.159(8)
N3 C37 1.354(8)
N3 C41 1.371(7)
N4 C54 1.172(8)
C1 C2 1.389(9)
C1 C6 1.465(8)
C2 C3 1.389(9)
C3 C4 1.378(9)
C4 C5 1.391(9)
C5 C12 1.463(9)
C6 C11 1.408(8)
C6 C7 1.434(8)
C7 C8 1.391(8)
C8 C9 1.385(8)
C9 C10 1.393(9)
C10 C11 1.387(8)
C12 C17 1.386(8)
C12 C13 1.437(8)
C13 C14 1.398(8)
C14 C15 1.405(8)
C15 C16 1.395(9)
C16 C17 1.393(9)
C19 C24 1.374(9)
C19 C20 1.412(8)
C20 C21 1.359(8)
C21 C22 1.389(10)
C22 C23 1.369(9)
C23 C24 1.397(9)
C25 C30 1.380(8)
C25 C26 1.387(8)
C26 C27 1.377(9)
C27 C28 1.377(9)
C28 C29 1.400(9)
C29 C30 1.389(8)
C31 C32 1.387(9)
C31 C36 1.399(8)
C32 C33 1.393(10)
C33 C34 1.370(10)
C34 C35 1.379(10)
C35 C36 1.390(9)
C37 C38 1.385(9)
C37 C42 1.484(9)
C38 C39 1.389(9)
C39 C40 1.370(9)
C40 C41 1.398(9)
C41 C48 1.463(9)
C42 C47 1.382(9)
C42 C43 1.438(9)
C43 C44 1.409(8)
C44 C45 1.400(9)
C45 C46 1.406(10)
C46 C47 1.402(9)
C48 C53 1.393(8)
C48 C49 1.438(8)
C49 C50 1.372(8)
C50 C51 1.405(8)
C51 C52 1.381(9)
C52 C53 1.398(10)
C55 C56 1.394(8)
C55 C60 1.397(9)
C56 C57 1.395(9)
C57 C58 1.375(9)
C58 C59 1.368(9)
C59 C60 1.371(9)
C61 C66 1.382(9)
C61 C62 1.401(8)
C62 C63 1.379(9)
C63 C64 1.379(10)
C64 C65 1.401(10)
C65 C66 1.391(9)
C67 C72 1.375(9)
C67 C68 1.389(9)
C68 C69 1.369(9)
C69 C70 1.378(10)
C70 C71 1.374(11)
C71 C72 1.376(9)
Cl1 C73 1.749(7)
Cl2 C73 1.766(7)
